data_7720273
loop_
_publ_author_name
'Mortensen, Sabina Svava'
'S&#xf8;rensen, Thomas Just'

_publ_section_title
;
 Eu<sup>3+</sup> doped Y<sup>3+</sup> dipicolinate crystals: differences
 in the luminescence spectra and concentration quenching of
 Eu<sup>3+</sup> luminescence.
;
_journal_issue 12
_journal_name_full 'Dalton transactions (Cambridge, England : 2003)'
_journal_page_first 4988
_journal_page_last 4996
_journal_paper_doi 10.1039/d5dt02952j
_journal_volume 55
_journal_year 2026
_chemical_formula_moiety 'C42 H30 Eu0.101 N6 Na2 O30 Y1.899, 6(H2 O), 4(C H6 N3)'
_chemical_formula_sum 'C46 H66 Eu0.1 N18 Na2 O36 Y1.9'
_chemical_formula_weight 1677.27
_space_group_crystal_system triclinic
_space_group_IT_number 2
_space_group_name_Hall '-P 1'
_space_group_name_H-M_alt 'P -1'
_atom_sites_solution_hydrogens mixed
_atom_sites_solution_primary dual
_audit_creation_date 2026-01-05
_audit_creation_method
;
Olex2 1.5
(compiled 2025.07.13 svn.rb7424aed for OlexSys, GUI svn.r7314)
;
_audit_update_record
;
2026-01-07 deposited with the CCDC.	2026-02-20 downloaded from the CCDC.
;
_cell_angle_alpha 89.650(3)
_cell_angle_beta 74.992(2)
_cell_angle_gamma 77.688(2)
_cell_formula_units_Z 1
_cell_length_a 11.7211(6)
_cell_length_b 11.8783(6)
_cell_length_c 12.3497(7)
_cell_measurement_reflns_used 9741
_cell_measurement_temperature 100.00
_cell_measurement_theta_max 31.534
_cell_measurement_theta_min 2.515
_cell_volume 1620.36(15)
_computing_cell_refinement 'SAINT V8.40B (?, 2016)'
_computing_data_collection 'Bruker APEX 5'
_computing_data_reduction 'SAINT V8.40B (?, 2016)'
_computing_molecular_graphics 'Olex2 1.5 (Dolomanov et al., 2009)'
_computing_publication_material 'Olex2 1.5 (Dolomanov et al., 2009)'
_computing_structure_refinement 'SHELXL 2019/3 (Sheldrick, 2015)'
_computing_structure_solution 'SHELXT 2018/2 (Sheldrick, 2018)'
_diffrn_ambient_temperature 100.00
_diffrn_measured_fraction_theta_full 0.998
_diffrn_measured_fraction_theta_max 0.997
_diffrn_measurement_device_type 'Bruker D8 Venture'
_diffrn_radiation_type MoK\a
_diffrn_radiation_wavelength 0.71073
_diffrn_reflns_av_R_equivalents 0.1151
_diffrn_reflns_av_unetI/netI 0.0515
_diffrn_reflns_Laue_measured_fraction_full 0.998
_diffrn_reflns_Laue_measured_fraction_max 0.997
_diffrn_reflns_limit_h_max 17
_diffrn_reflns_limit_h_min -17
_diffrn_reflns_limit_k_max 17
_diffrn_reflns_limit_k_min -17
_diffrn_reflns_limit_l_max 18
_diffrn_reflns_limit_l_min -18
_diffrn_reflns_number 116998
_diffrn_reflns_point_group_measured_fraction_full 0.998
_diffrn_reflns_point_group_measured_fraction_max 0.997
_diffrn_reflns_theta_full 25.242
_diffrn_reflns_theta_max 31.623
_diffrn_reflns_theta_min 1.709
_diffrn_source_current 1.0
_diffrn_source_power 0.05
_diffrn_source_voltage 50.0
_exptl_absorpt_coefficient_mu 1.915
_exptl_absorpt_correction_T_max 0.7462
_exptl_absorpt_correction_T_min 0.4694
_exptl_absorpt_correction_type multi-scan
_exptl_absorpt_process_details
;
SADABS-2016/2 (Bruker,2016/2) was used for absorption correction.
wR2(int) was 0.1459 before and 0.1149 after correction.
The Ratio of minimum to maximum transmission is 0.6291.
The \l/2 correction factor is Not present.
;
_exptl_crystal_colour 'clear whiteish colourless'
_exptl_crystal_colour_lustre clear
_exptl_crystal_colour_modifier whiteish
_exptl_crystal_colour_primary colourless
_exptl_crystal_density_diffrn 1.719
_exptl_crystal_description 'rect. Prism'
_exptl_crystal_F_000 858
_exptl_crystal_preparation Luminescent
_exptl_crystal_size_max 0.795
_exptl_crystal_size_mid 0.639
_exptl_crystal_size_min 0.358
_refine_diff_density_max 1.060
_refine_diff_density_min -1.499
_refine_diff_density_rms 0.118
_refine_ls_extinction_method none
_refine_ls_goodness_of_fit_ref 1.055
_refine_ls_hydrogen_treatment mixed
_refine_ls_matrix_type full
_refine_ls_number_parameters 486
_refine_ls_number_reflns 10878
_refine_ls_number_restraints 0
_refine_ls_restrained_S_all 1.055
_refine_ls_R_factor_all 0.0630
_refine_ls_R_factor_gt 0.0438
_refine_ls_shift/su_max 0.001
_refine_ls_shift/su_mean 0.000
_refine_ls_structure_factor_coef Fsqd
_refine_ls_weighting_details 'w=1/[\s^2^(Fo^2^)+(0.0188P)^2^+3.8693P] where P=(Fo^2^+2Fc^2^)/3'
_refine_ls_weighting_scheme calc
_refine_ls_wR_factor_gt 0.0888
_refine_ls_wR_factor_ref 0.0983
_reflns_Friedel_coverage 0.000
_reflns_number_gt 9142
_reflns_number_total 10878
_reflns_threshold_expression 'I > 2\s(I)'
_cod_data_source_file d5dt02952j2.cif
_cod_data_source_block mo_d8v6192_0m
_cod_depositor_comments 'Adding full bibliography for 7720268--7720277.cif.'
_cod_original_formula_sum 'C46 H66 Eu0.10 N18 Na2 O36 Y1.90'
_cod_database_code 7720273
_shelx_shelxl_version_number 2019/3
_shelx_space_group_comment
;
The symmetry employed for this shelxl refinement is uniquely defined
by the following loop, which should always be used as a source of
symmetry information in preference to the above space-group names.
They are only intended as comments.
;
_shelx_estimated_absorpt_t_max 0.547
_shelx_estimated_absorpt_t_min 0.311
_olex2_refinement_description
;
1. Fixed Uiso
 At 1.2 times of:
  All C(H) groups, All N(H,H) groups
 At 1.5 times of:
  All O(H) groups, All O(H,H) groups
2. Shared sites
{Eu1, Y1}
3. Uiso/Uaniso restraints and constraints
Uanis(Eu1) = Uanis(Y1)
4. Others
 Sof(Y1)=1-FVAR(1)
 Sof(Eu1)=FVAR(1)
5.a Free rotating group:
 O3W(H3WA,H3WB), O2W(H2WA,H2WB), O1W(H1WA,H1WB)
5.b Rotating group:
 O5W(H5WA), O6W(H6WA,H6WB), O4W(H4WA,H4WB)
5.c Aromatic/amide H refined with riding coordinates:
 C10(H10), C17(H17), C3(H3), C12(H12), C5(H5), C18(H18), C11(H11), C4(H4),
 C19(H19)
5.d X=CH2 refined with riding coordinates:
 N8(H8A,H8B), N6(H6A,H6B), N7(H7A,H7B), N9(H9A,H9B), N5(H5A,H5B), N4(H4A,H4B)
;
_olex2_submission_special_instructions 'No special instructions were received'

loop_
_space_group_symop_operation_xyz
'x, y, z'
'-x, -y, -z'

loop_
_atom_site_label
_atom_site_type_symbol
_atom_site_fract_x
_atom_site_fract_y
_atom_site_fract_z
_atom_site_U_iso_or_equiv
_atom_site_adp_type
_atom_site_occupancy
_atom_site_site_symmetry_order
_atom_site_calc_flag
_atom_site_refinement_flags_posn
_atom_site_refinement_flags_adp
_atom_site_refinement_flags_occupancy
_atom_site_disorder_assembly
_atom_site_disorder_group
Eu1 Eu 0.69884(2) 0.71205(2) 0.76172(2) 0.00830(6) Uani 0.050(2) 1 d . . P A 1
Na1 Na 1.11387(8) 0.37734(8) 0.95612(8) 0.01467(19) Uani 1 1 d . . . . .
O11 O 0.79336(14) 0.59877(14) 0.88609(13) 0.0127(3) Uani 1 1 d . . . . .
O2 O 0.41846(15) 0.49897(15) 0.83286(15) 0.0186(3) Uani 1 1 d . . . . .
O1 O 0.58558(14) 0.56585(14) 0.76092(13) 0.0131(3) Uani 1 1 d . . . . .
O7 O 0.89580(14) 0.75432(13) 0.71392(13) 0.0128(3) Uani 1 1 d . . . . .
O9 O 0.72879(14) 0.67739(14) 0.55917(13) 0.0133(3) Uani 1 1 d . . . . .
O3 O 0.68399(15) 0.85456(14) 0.90276(13) 0.0141(3) Uani 1 1 d . . . . .
O5 O 0.51666(14) 0.81506(14) 0.72522(13) 0.0136(3) Uani 1 1 d . . . . .
O12 O 0.92791(15) 0.44901(14) 0.92110(14) 0.0150(3) Uani 1 1 d . . . . .
O4 O 0.60358(16) 0.93561(15) 1.07665(14) 0.0175(3) Uani 1 1 d . . . . .
O10 O 0.79001(16) 0.55554(15) 0.40765(14) 0.0174(3) Uani 1 1 d . . . . .
O8 O 1.02374(15) 0.86733(15) 0.64284(15) 0.0170(3) Uani 1 1 d . . . . .
O3W O 0.74717(16) 0.20460(15) 0.29344(15) 0.0189(3) Uani 1 1 d G . . . .
H3WA H 0.710669 0.148424 0.314433 0.028 Uiso 1 1 d G U . . .
H3WB H 0.817365 0.182347 0.307477 0.028 Uiso 1 1 d G U . . .
O6 O 0.40870(15) 0.96039(15) 0.65385(15) 0.0173(3) Uani 1 1 d . . . . .
O5W O 0.98754(16) 0.29219(15) 1.10695(15) 0.0172(3) Uani 1 1 d . . . . .
H5WA H 1.022370 0.278687 1.162025 0.026 Uiso 1 1 d R U . . .
O2W O 0.27000(17) 1.16207(16) 0.61448(15) 0.0211(4) Uani 1 1 d G . . . .
H2WA H 0.328008 1.100424 0.601434 0.032 Uiso 1 1 d G U . . .
H2WB H 0.286114 1.201063 0.554594 0.032 Uiso 1 1 d G U . . .
O6W O 1.18606(15) 0.50707(15) 0.81867(14) 0.0182(3) Uani 1 1 d . . . . .
H6WA H 1.259176 0.510739 0.819332 0.027 Uiso 1 1 d R U . . .
H6WB H 1.193644 0.478398 0.751836 0.027 Uiso 1 1 d R U . . .
O1W O 1.06348(18) 1.07171(17) 0.71122(17) 0.0245(4) Uani 1 1 d G . . . .
H1WA H 1.064961 1.007053 0.677731 0.037 Uiso 1 1 d G U . . .
H1WB H 1.129926 1.091288 0.674885 0.037 Uiso 1 1 d G U . . .
O4W O 1.2063(2) 0.21205(17) 0.84559(16) 0.0288(4) Uani 1 1 d . . . . .
H4WA H 1.234258 0.229677 0.776427 0.043 Uiso 1 1 d R U . . .
H4WB H 1.270800 0.177851 0.865770 0.043 Uiso 1 1 d R U . . .
N3 N 0.83946(16) 0.52856(16) 0.67581(15) 0.0108(3) Uani 1 1 d . . . . .
N2 N 0.71228(16) 0.89527(16) 0.66770(15) 0.0112(3) Uani 1 1 d . . . . .
N8 N 0.43920(19) 0.3684(2) 0.64039(19) 0.0215(4) Uani 1 1 d . . . . .
H8A H 0.374618 0.345118 0.634282 0.026 Uiso 1 1 calc R U . . .
H8B H 0.442893 0.393225 0.706129 0.026 Uiso 1 1 calc R U . . .
N1 N 0.53466(16) 0.71555(16) 0.93189(15) 0.0113(3) Uani 1 1 d . . . . .
N6 N 0.8528(2) 0.00601(19) 0.89295(18) 0.0202(4) Uani 1 1 d . . . . .
H6A H 0.909698 -0.003017 0.829224 0.024 Uiso 1 1 calc R U . . .
H6B H 0.794917 -0.032583 0.902781 0.024 Uiso 1 1 calc R U . . .
N7 N 0.62890(18) 0.39877(18) 0.56352(18) 0.0176(4) Uani 1 1 d . . . . .
H7A H 0.631998 0.421185 0.630289 0.021 Uiso 1 1 calc R U . . .
H7B H 0.690639 0.397791 0.504810 0.021 Uiso 1 1 calc R U . . .
N9 N 0.52783(19) 0.32942(18) 0.45117(18) 0.0191(4) Uani 1 1 d . . . . .
H9A H 0.464239 0.305691 0.442955 0.023 Uiso 1 1 calc R U . . .
H9B H 0.589841 0.328709 0.392782 0.023 Uiso 1 1 calc R U . . .
N5 N 0.7672(2) 0.09236(19) 1.06956(17) 0.0193(4) Uani 1 1 d . . . . .
H5A H 0.767093 0.140726 1.123309 0.023 Uiso 1 1 calc R U . . .
H5B H 0.709562 0.053541 1.078962 0.023 Uiso 1 1 calc R U . . .
N4 N 0.9421(2) 0.13549(19) 0.95832(18) 0.0200(4) Uani 1 1 d . . . . .
H4A H 0.943207 0.184172 1.011253 0.024 Uiso 1 1 calc R U . . .
H4B H 0.999184 0.124995 0.894693 0.024 Uiso 1 1 calc R U . . .
C1 C 0.4891(2) 0.56305(19) 0.83613(19) 0.0132(4) Uani 1 1 d . . . . .
C20 C 0.89238(19) 0.45610(18) 0.74066(18) 0.0113(4) Uani 1 1 d . . . . .
C7 C 0.6075(2) 0.86818(19) 0.99832(19) 0.0132(4) Uani 1 1 d . . . . .
C10 C 0.6174(2) 1.06696(19) 0.59786(19) 0.0153(4) Uani 1 1 d . . . . .
H10 H 0.546713 1.113582 0.583661 0.018 Uiso 1 1 calc R U . . .
C2 C 0.4597(2) 0.64416(19) 0.93824(18) 0.0125(4) Uani 1 1 d . . . . .
C21 C 0.87054(19) 0.50377(18) 0.85889(18) 0.0111(4) Uani 1 1 d . . . . .
C17 C 0.9188(2) 0.38652(19) 0.52350(19) 0.0137(4) Uani 1 1 d . . . . .
H17 H 0.926947 0.364654 0.447538 0.016 Uiso 1 1 calc R U . . .
C14 C 0.92147(19) 0.84431(19) 0.66723(18) 0.0114(4) Uani 1 1 d . . . . .
C3 C 0.3631(2) 0.6454(2) 1.0313(2) 0.0176(4) Uani 1 1 d . . . . .
H3 H 0.310524 0.593971 1.034081 0.021 Uiso 1 1 calc R U . . .
C16 C 0.85308(19) 0.49496(19) 0.56951(18) 0.0116(4) Uani 1 1 d . . . . .
C12 C 0.8285(2) 1.0323(2) 0.59019(19) 0.0147(4) Uani 1 1 d . . . . .
H12 H 0.904076 1.054775 0.570981 0.018 Uiso 1 1 calc R U . . .
C5 C 0.4227(2) 0.7987(2) 1.11359(19) 0.0173(4) Uani 1 1 d . . . . .
H5 H 0.411728 0.853034 1.173496 0.021 Uiso 1 1 calc R U . . .
C13 C 0.81761(19) 0.92877(19) 0.63974(17) 0.0116(4) Uani 1 1 d . . . . .
C18 C 0.9721(2) 0.31112(19) 0.5917(2) 0.0156(4) Uani 1 1 d . . . . .
H18 H 1.016849 0.236073 0.563168 0.019 Uiso 1 1 calc R U . . .
C6 C 0.5166(2) 0.79193(19) 1.01679(18) 0.0131(4) Uani 1 1 d . . . . .
C15 C 0.78719(19) 0.58208(19) 0.50543(18) 0.0116(4) Uani 1 1 d . . . . .
C8 C 0.5025(2) 0.91010(19) 0.67851(18) 0.0126(4) Uani 1 1 d . . . . .
C9 C 0.61371(19) 0.96232(18) 0.64742(17) 0.0113(4) Uani 1 1 d . . . . .
C11 C 0.7264(2) 1.1023(2) 0.5694(2) 0.0168(4) Uani 1 1 d . . . . .
H11 H 0.731014 1.173972 0.535857 0.020 Uiso 1 1 calc R U . . .
C23 C 0.5302(2) 0.36614(19) 0.5513(2) 0.0145(4) Uani 1 1 d . . . . .
C4 C 0.3451(2) 0.7237(2) 1.1204(2) 0.0201(5) Uani 1 1 d . . . . .
H4 H 0.280173 0.726038 1.185643 0.024 Uiso 1 1 calc R U . . .
C19 C 0.9597(2) 0.3462(2) 0.70188(19) 0.0149(4) Uani 1 1 d . . . . .
H19 H 0.996314 0.296284 0.749650 0.018 Uiso 1 1 calc R U . . .
C22 C 0.8543(2) 0.0780(2) 0.9744(2) 0.0162(4) Uani 1 1 d . . . . .
Y1 Y 0.69884(2) 0.71205(2) 0.76172(2) 0.00830(6) Uani 0.950(2) 1 d . . P A 2
H5WB H 0.928(4) 0.351(4) 1.131(3) 0.042(11) Uiso 1 1 d . . . . .

loop_
_atom_site_aniso_label
_atom_site_aniso_U_11
_atom_site_aniso_U_22
_atom_site_aniso_U_33
_atom_site_aniso_U_23
_atom_site_aniso_U_13
_atom_site_aniso_U_12
Eu1 0.00796(9) 0.00919(9) 0.00839(9) 0.00057(6) -0.00273(6) -0.00258(6)
Na1 0.0146(4) 0.0160(4) 0.0138(4) -0.0006(3) -0.0056(3) -0.0018(3)
O11 0.0128(7) 0.0135(7) 0.0115(7) 0.0000(6) -0.0030(6) -0.0023(6)
O2 0.0164(8) 0.0212(8) 0.0200(8) -0.0028(7) -0.0031(6) -0.0100(7)
O1 0.0127(7) 0.0150(7) 0.0122(7) -0.0005(6) -0.0030(6) -0.0044(6)
O7 0.0125(7) 0.0127(7) 0.0140(7) 0.0023(6) -0.0043(6) -0.0036(6)
O9 0.0138(7) 0.0145(7) 0.0120(7) 0.0013(6) -0.0048(6) -0.0024(6)
O3 0.0141(7) 0.0151(7) 0.0133(7) -0.0023(6) -0.0025(6) -0.0049(6)
O5 0.0133(7) 0.0140(7) 0.0152(7) 0.0029(6) -0.0055(6) -0.0045(6)
O12 0.0154(7) 0.0166(8) 0.0149(7) 0.0027(6) -0.0084(6) -0.0026(6)
O4 0.0195(8) 0.0190(8) 0.0150(7) -0.0047(6) -0.0045(6) -0.0060(7)
O10 0.0190(8) 0.0214(8) 0.0128(7) -0.0009(6) -0.0067(6) -0.0033(7)
O8 0.0121(7) 0.0182(8) 0.0222(8) 0.0039(6) -0.0049(6) -0.0064(6)
O3W 0.0146(8) 0.0212(8) 0.0212(8) 0.0012(7) -0.0046(7) -0.0043(7)
O6 0.0147(8) 0.0174(8) 0.0220(8) 0.0036(6) -0.0097(6) -0.0025(6)
O5W 0.0180(8) 0.0179(8) 0.0177(8) 0.0013(6) -0.0080(6) -0.0043(7)
O2W 0.0233(9) 0.0194(8) 0.0160(8) 0.0036(7) -0.0023(7) 0.0019(7)
O6W 0.0148(8) 0.0254(9) 0.0138(7) -0.0014(6) -0.0022(6) -0.0052(7)
O1W 0.0236(9) 0.0211(9) 0.0275(10) -0.0021(7) -0.0018(8) -0.0083(7)
O4W 0.0357(11) 0.0271(10) 0.0193(9) -0.0054(7) -0.0111(8) 0.0071(8)
N3 0.0096(8) 0.0126(8) 0.0118(8) 0.0014(6) -0.0030(6) -0.0053(6)
N2 0.0109(8) 0.0124(8) 0.0111(8) -0.0004(6) -0.0042(6) -0.0026(6)
N8 0.0150(9) 0.0280(11) 0.0222(10) -0.0075(8) -0.0028(8) -0.0083(8)
N1 0.0112(8) 0.0119(8) 0.0120(8) 0.0010(6) -0.0044(6) -0.0032(6)
N6 0.0201(10) 0.0257(11) 0.0166(9) -0.0039(8) -0.0026(8) -0.0114(8)
N7 0.0141(9) 0.0205(10) 0.0199(9) -0.0015(8) -0.0050(7) -0.0069(8)
N9 0.0162(9) 0.0214(10) 0.0207(10) -0.0044(8) -0.0074(8) -0.0026(8)
N5 0.0223(10) 0.0207(10) 0.0164(9) -0.0007(8) -0.0033(8) -0.0098(8)
N4 0.0211(10) 0.0216(10) 0.0199(10) -0.0013(8) -0.0053(8) -0.0104(8)
C1 0.0136(9) 0.0133(9) 0.0143(9) 0.0022(8) -0.0049(8) -0.0046(8)
C20 0.0092(9) 0.0114(9) 0.0141(9) 0.0016(7) -0.0043(7) -0.0026(7)
C7 0.0126(9) 0.0134(9) 0.0146(10) 0.0004(8) -0.0048(8) -0.0032(8)
C10 0.0167(10) 0.0132(10) 0.0163(10) 0.0031(8) -0.0061(8) -0.0017(8)
C2 0.0125(9) 0.0125(9) 0.0132(9) 0.0015(7) -0.0046(7) -0.0031(8)
C21 0.0104(9) 0.0118(9) 0.0126(9) 0.0027(7) -0.0041(7) -0.0043(7)
C17 0.0130(9) 0.0158(10) 0.0124(9) -0.0019(8) -0.0032(7) -0.0035(8)
C14 0.0106(9) 0.0137(9) 0.0104(9) 0.0001(7) -0.0030(7) -0.0032(7)
C3 0.0162(10) 0.0203(11) 0.0168(10) 0.0011(8) -0.0020(8) -0.0079(9)
C16 0.0097(9) 0.0144(9) 0.0119(9) 0.0015(7) -0.0030(7) -0.0050(7)
C12 0.0146(10) 0.0151(10) 0.0149(10) 0.0025(8) -0.0030(8) -0.0054(8)
C5 0.0175(10) 0.0204(11) 0.0125(10) -0.0025(8) -0.0003(8) -0.0055(9)
C13 0.0124(9) 0.0136(9) 0.0095(9) 0.0007(7) -0.0040(7) -0.0033(7)
C18 0.0146(10) 0.0119(9) 0.0188(10) -0.0026(8) -0.0035(8) -0.0006(8)
C6 0.0128(9) 0.0146(10) 0.0127(9) 0.0011(8) -0.0047(8) -0.0032(8)
C15 0.0103(9) 0.0138(9) 0.0114(9) 0.0021(7) -0.0029(7) -0.0045(7)
C8 0.0122(9) 0.0129(9) 0.0126(9) -0.0010(7) -0.0044(7) -0.0011(8)
C9 0.0121(9) 0.0122(9) 0.0099(9) -0.0004(7) -0.0043(7) -0.0011(7)
C11 0.0192(11) 0.0140(10) 0.0174(10) 0.0042(8) -0.0054(8) -0.0038(8)
C23 0.0135(10) 0.0111(9) 0.0202(10) -0.0003(8) -0.0079(8) -0.0015(8)
C4 0.0173(11) 0.0249(12) 0.0164(10) -0.0005(9) 0.0011(9) -0.0077(9)
C19 0.0145(10) 0.0139(10) 0.0166(10) 0.0011(8) -0.0056(8) -0.0022(8)
C22 0.0179(10) 0.0162(10) 0.0162(10) 0.0015(8) -0.0068(8) -0.0048(8)
Y1 0.00796(9) 0.00919(9) 0.00839(9) 0.00057(6) -0.00273(6) -0.00258(6)

loop_
_atom_type_symbol
_atom_type_description
_atom_type_scat_dispersion_real
_atom_type_scat_dispersion_imag
_atom_type_scat_source
C C 0.0033 0.0016 'International Tables Vol C Tables 4.2.6.8 and 6.1.1.4'
H H 0.0000 0.0000 'International Tables Vol C Tables 4.2.6.8 and 6.1.1.4'
Eu Eu -0.1578 3.6682 'International Tables Vol C Tables 4.2.6.8 and 6.1.1.4'
N N 0.0061 0.0033 'International Tables Vol C Tables 4.2.6.8 and 6.1.1.4'
Na Na 0.0362 0.0249 'International Tables Vol C Tables 4.2.6.8 and 6.1.1.4'
O O 0.0106 0.0060 'International Tables Vol C Tables 4.2.6.8 and 6.1.1.4'
Y Y -2.7962 3.5667 'International Tables Vol C Tables 4.2.6.8 and 6.1.1.4'

loop_
_geom_angle_atom_site_label_1
_geom_angle_atom_site_label_2
_geom_angle_atom_site_label_3
_geom_angle
_geom_angle_site_symmetry_1
_geom_angle_site_symmetry_3
_geom_angle_publ_flag
O11 Eu1 O1 87.24(5) . . ?
O11 Eu1 O7 77.88(5) . . ?
O11 Eu1 O9 128.88(5) . . ?
O11 Eu1 O3 78.91(6) . . ?
O11 Eu1 O5 147.89(5) . . ?
O11 Eu1 N3 65.10(6) . . ?
O11 Eu1 N2 137.25(6) . . ?
O11 Eu1 N1 75.81(6) . . ?
O1 Eu1 O9 78.81(5) . . ?
O1 Eu1 N3 70.58(6) . . ?
O1 Eu1 N2 135.49(6) . . ?
O1 Eu1 N1 65.67(6) . . ?
O7 Eu1 O1 145.37(5) . . ?
O7 Eu1 O9 86.49(5) . . ?
O7 Eu1 N3 74.80(6) . . ?
O7 Eu1 N2 65.01(6) . . ?
O7 Eu1 N1 137.15(6) . . ?
O9 Eu1 N3 63.86(6) . . ?
O9 Eu1 N2 71.07(6) . . ?
O3 Eu1 O1 131.02(5) . . ?
O3 Eu1 O7 76.79(5) . . ?
O3 Eu1 O9 143.83(6) . . ?
O3 Eu1 N3 137.80(6) . . ?
O3 Eu1 N2 72.80(6) . . ?
O3 Eu1 N1 65.41(6) . . ?
O5 Eu1 O1 76.58(5) . . ?
O5 Eu1 O7 129.68(5) . . ?
O5 Eu1 O9 75.34(5) . . ?
O5 Eu1 O3 90.94(6) . . ?
O5 Eu1 N3 131.26(6) . . ?
O5 Eu1 N2 64.73(6) . . ?
O5 Eu1 N1 72.28(6) . . ?
N2 Eu1 N3 120.21(6) . . ?
N1 Eu1 O9 136.21(6) . . ?
N1 Eu1 N3 121.55(6) . . ?
N1 Eu1 N2 118.07(6) . . ?
O11 Na1 Na1 93.00(5) 2_767 2_767 ?
O11 Na1 C21 27.41(6) 2_767 2_767 ?
O12 Na1 Na1 41.80(4) 2_767 2_767 ?
O12 Na1 Na1 44.95(5) . 2_767 ?
O12 Na1 O11 53.47(5) 2_767 2_767 ?
O12 Na1 O11 135.17(7) . 2_767 ?
O12 Na1 O12 86.75(6) . 2_767 ?
O12 Na1 O5W 80.88(7) . . ?
O12 Na1 O6W 84.94(7) . . ?
O12 Na1 C21 109.29(7) . 2_767 ?
O12 Na1 C21 26.73(6) 2_767 2_767 ?
O5W Na1 Na1 83.14(6) . 2_767 ?
O5W Na1 O11 78.84(6) . 2_767 ?
O5W Na1 O12 88.90(6) . 2_767 ?
O5W Na1 C21 78.92(6) . 2_767 ?
O6W Na1 Na1 80.09(5) . 2_767 ?
O6W Na1 O11 105.20(7) . 2_767 ?
O6W Na1 O12 80.78(6) . 2_767 ?
O6W Na1 O5W 162.91(7) . . ?
O6W Na1 C21 96.99(7) . 2_767 ?
O4W Na1 Na1 153.23(7) . 2_767 ?
O4W Na1 O11 113.49(7) . 2_767 ?
O4W Na1 O12 164.08(8) . 2_767 ?
O4W Na1 O12 108.55(8) . . ?
O4W Na1 O5W 97.69(8) . . ?
O4W Na1 O6W 95.83(8) . . ?
O4W Na1 C21 140.88(8) . 2_767 ?
C21 Na1 Na1 65.70(5) 2_767 2_767 ?
Eu1 O11 Na1 139.90(7) . 2_767 ?
C21 O11 Eu1 125.14(14) . . ?
C21 O11 Na1 87.30(13) . 2_767 ?
C21 O11 Y1 125.14(14) . . ?
C1 O1 Eu1 122.78(14) . . ?
C1 O1 Y1 122.78(14) . . ?
C14 O7 Eu1 124.92(14) . . ?
C14 O7 Y1 124.92(14) . . ?
C15 O9 Eu1 123.55(13) . . ?
C15 O9 Y1 123.55(13) . . ?
C7 O3 Eu1 124.41(14) . . ?
C7 O3 Y1 124.41(14) . . ?
C8 O5 Eu1 126.12(14) . . ?
C8 O5 Y1 126.12(14) . . ?
Na1 O12 Na1 93.25(6) . 2_767 ?
C21 O12 Na1 147.81(15) . . ?
C21 O12 Na1 90.53(13) . 2_767 ?
H3WA O3W H3WB 104.4 . . ?
Na1 O5W H5WA 109.7 . . ?
Na1 O5W H5WB 100(3) . . ?
H5WA O5W H5WB 105.3 . . ?
H2WA O2W H2WB 104.5 . . ?
Na1 O6W H6WA 109.4 . . ?
Na1 O6W H6WB 109.4 . . ?
H6WA O6W H6WB 104.5 . . ?
H1WA O1W H1WB 104.6 . . ?
Na1 O4W H4WA 109.7 . . ?
Na1 O4W H4WB 109.5 . . ?
H4WA O4W H4WB 104.3 . . ?
C20 N3 Eu1 119.24(14) . . ?
C20 N3 Y1 119.24(14) . . ?
C16 N3 Eu1 121.39(14) . . ?
C16 N3 C20 118.96(19) . . ?
C16 N3 Y1 121.39(14) . . ?
C13 N2 Eu1 119.98(14) . . ?
C13 N2 Y1 119.98(14) . . ?
C9 N2 Eu1 120.12(14) . . ?
C9 N2 C13 119.87(19) . . ?
C9 N2 Y1 120.12(14) . . ?
H8A N8 H8B 120.0 . . ?
C23 N8 H8A 120.0 . . ?
C23 N8 H8B 120.0 . . ?
C2 N1 Eu1 119.99(14) . . ?
C2 N1 C6 119.66(19) . . ?
C2 N1 Y1 119.99(14) . . ?
C6 N1 Eu1 120.29(14) . . ?
C6 N1 Y1 120.29(14) . . ?
H6A N6 H6B 120.0 . . ?
C22 N6 H6A 120.0 . . ?
C22 N6 H6B 120.0 . . ?
H7A N7 H7B 120.0 . . ?
C23 N7 H7A 120.0 . . ?
C23 N7 H7B 120.0 . . ?
H9A N9 H9B 120.0 . . ?
C23 N9 H9A 120.0 . . ?
C23 N9 H9B 120.0 . . ?
H5A N5 H5B 120.0 . . ?
C22 N5 H5A 120.0 . . ?
C22 N5 H5B 120.0 . . ?
H4A N4 H4B 120.0 . . ?
C22 N4 H4A 120.0 . . ?
C22 N4 H4B 120.0 . . ?
O2 C1 Eu1 162.34(16) . . ?
O2 C1 O1 125.6(2) . . ?
O2 C1 C2 118.1(2) . . ?
O1 C1 Eu1 38.15(10) . . ?
O1 C1 C2 116.30(19) . . ?
C2 C1 Eu1 78.69(12) . . ?
N3 C20 C21 114.05(18) . . ?
N3 C20 C19 122.4(2) . . ?
C19 C20 C21 123.55(19) . . ?
O3 C7 C6 115.54(19) . . ?
O4 C7 O3 125.8(2) . . ?
O4 C7 C6 118.6(2) . . ?
C9 C10 H10 120.6 . . ?
C9 C10 C11 118.7(2) . . ?
C11 C10 H10 120.6 . . ?
N1 C2 C1 114.45(19) . . ?
N1 C2 C3 122.2(2) . . ?
C3 C2 C1 123.4(2) . . ?
O11 C21 Na1 65.29(11) . 2_767 ?
O11 C21 C20 115.89(18) . . ?
O12 C21 Na1 62.74(12) . 2_767 ?
O12 C21 O11 125.4(2) . . ?
O12 C21 C20 118.69(19) . . ?
C20 C21 Na1 162.71(15) . 2_767 ?
C16 C17 H17 120.9 . . ?
C18 C17 H17 120.9 . . ?
C18 C17 C16 118.1(2) . . ?
O7 C14 C13 115.91(18) . . ?
O8 C14 O7 125.3(2) . . ?
O8 C14 C13 118.82(19) . . ?
C2 C3 H3 120.9 . . ?
C2 C3 C4 118.3(2) . . ?
C4 C3 H3 120.9 . . ?
N3 C16 C17 122.6(2) . . ?
N3 C16 C15 114.36(19) . . ?
C17 C16 C15 122.97(19) . . ?
C13 C12 H12 120.8 . . ?
C13 C12 C11 118.3(2) . . ?
C11 C12 H12 120.8 . . ?
C6 C5 H5 120.9 . . ?
C4 C5 H5 120.9 . . ?
C4 C5 C6 118.2(2) . . ?
N2 C13 C14 114.14(18) . . ?
N2 C13 C12 122.0(2) . . ?
C12 C13 C14 123.9(2) . . ?
C17 C18 H18 120.3 . . ?
C19 C18 C17 119.5(2) . . ?
C19 C18 H18 120.3 . . ?
N1 C6 C7 114.22(19) . . ?
N1 C6 C5 122.1(2) . . ?
C5 C6 C7 123.7(2) . . ?
O9 C15 C16 116.05(18) . . ?
O10 C15 O9 125.3(2) . . ?
O10 C15 C16 118.6(2) . . ?
O5 C8 C9 115.09(19) . . ?
O6 C8 O5 125.8(2) . . ?
O6 C8 C9 119.1(2) . . ?
N2 C9 C10 121.6(2) . . ?
N2 C9 C8 113.77(18) . . ?
C10 C9 C8 124.62(19) . . ?
C10 C11 H11 120.2 . . ?
C12 C11 C10 119.5(2) . . ?
C12 C11 H11 120.2 . . ?
N8 C23 N7 118.8(2) . . ?
N8 C23 N9 121.7(2) . . ?
N9 C23 N7 119.5(2) . . ?
C3 C4 H4 120.2 . . ?
C5 C4 C3 119.6(2) . . ?
C5 C4 H4 120.2 . . ?
C20 C19 H19 120.8 . . ?
C18 C19 C20 118.4(2) . . ?
C18 C19 H19 120.8 . . ?
N5 C22 N6 119.6(2) . . ?
N4 C22 N6 119.3(2) . . ?
N4 C22 N5 121.1(2) . . ?
O11 Y1 O1 87.24(5) . . ?
O11 Y1 O7 77.88(5) . . ?
O11 Y1 O9 128.88(5) . . ?
O11 Y1 O3 78.91(6) . . ?
O11 Y1 O5 147.89(5) . . ?
O11 Y1 N3 65.10(6) . . ?
O11 Y1 N2 137.25(6) . . ?
O11 Y1 N1 75.81(6) . . ?
O1 Y1 O9 78.81(5) . . ?
O1 Y1 N3 70.58(6) . . ?
O1 Y1 N2 135.49(6) . . ?
O1 Y1 N1 65.67(6) . . ?
O7 Y1 O1 145.37(5) . . ?
O7 Y1 O9 86.49(5) . . ?
O7 Y1 N3 74.80(6) . . ?
O7 Y1 N2 65.01(6) . . ?
O7 Y1 N1 137.15(6) . . ?
O9 Y1 N3 63.86(6) . . ?
O9 Y1 N2 71.07(6) . . ?
O3 Y1 O1 131.02(5) . . ?
O3 Y1 O7 76.79(5) . . ?
O3 Y1 O9 143.83(6) . . ?
O3 Y1 N3 137.80(6) . . ?
O3 Y1 N2 72.80(6) . . ?
O3 Y1 N1 65.41(6) . . ?
O5 Y1 O1 76.58(5) . . ?
O5 Y1 O7 129.68(5) . . ?
O5 Y1 O9 75.34(5) . . ?
O5 Y1 O3 90.94(6) . . ?
O5 Y1 N3 131.26(6) . . ?
O5 Y1 N2 64.73(6) . . ?
O5 Y1 N1 72.28(6) . . ?
N2 Y1 N3 120.21(6) . . ?
N1 Y1 O9 136.21(6) . . ?
N1 Y1 N3 121.55(6) . . ?
N1 Y1 N2 118.07(6) . . ?

loop_
_geom_bond_atom_site_label_1
_geom_bond_atom_site_label_2
_geom_bond_distance
_geom_bond_site_symmetry_2
_geom_bond_publ_flag
Eu1 O11 2.3700(16) . ?
Eu1 O1 2.4017(16) . ?
Eu1 O7 2.3907(16) . ?
Eu1 O9 2.4589(16) . ?
Eu1 O3 2.3839(16) . ?
Eu1 O5 2.3744(16) . ?
Eu1 N3 2.4866(18) . ?
Eu1 N2 2.4759(18) . ?
Eu1 N1 2.4482(18) . ?
Na1 Na1 3.4661(18) 2_767 ?
Na1 O11 2.5093(18) 2_767 ?
Na1 O12 2.4529(19) 2_767 ?
Na1 O12 2.3140(19) . ?
Na1 O5W 2.423(2) . ?
Na1 O6W 2.398(2) . ?
Na1 O4W 2.292(2) . ?
Na1 C21 2.759(2) 2_767 ?
O11 C21 1.271(3) . ?
O11 Y1 2.3700(16) . ?
O2 C1 1.246(3) . ?
O1 C1 1.271(3) . ?
O1 Y1 2.4017(16) . ?
O7 C14 1.267(3) . ?
O7 Y1 2.3907(16) . ?
O9 C15 1.278(3) . ?
O9 Y1 2.4589(16) . ?
O3 C7 1.271(3) . ?
O3 Y1 2.3839(16) . ?
O5 C8 1.263(3) . ?
O5 Y1 2.3744(16) . ?
O12 C21 1.241(3) . ?
O4 C7 1.245(3) . ?
O10 C15 1.240(3) . ?
O8 C14 1.247(3) . ?
O3W H3WA 0.8705 . ?
O3W H3WB 0.8703 . ?
O6 C8 1.245(3) . ?
O5W H5WA 0.8773 . ?
O5W H5WB 0.87(4) . ?
O2W H2WA 0.8699 . ?
O2W H2WB 0.8706 . ?
O6W H6WA 0.8694 . ?
O6W H6WB 0.8705 . ?
O1W H1WA 0.8693 . ?
O1W H1WB 0.8700 . ?
O4W H4WA 0.8734 . ?
O4W H4WB 0.8738 . ?
N3 C20 1.337(3) . ?
N3 C16 1.334(3) . ?
N3 Y1 2.4866(18) . ?
N2 C13 1.337(3) . ?
N2 C9 1.337(3) . ?
N2 Y1 2.4759(18) . ?
N8 H8A 0.8800 . ?
N8 H8B 0.8800 . ?
N8 C23 1.315(3) . ?
N1 C2 1.333(3) . ?
N1 C6 1.335(3) . ?
N1 Y1 2.4482(18) . ?
N6 H6A 0.8800 . ?
N6 H6B 0.8800 . ?
N6 C22 1.330(3) . ?
N7 H7A 0.8800 . ?
N7 H7B 0.8800 . ?
N7 C23 1.339(3) . ?
N9 H9A 0.8800 . ?
N9 H9B 0.8800 . ?
N9 C23 1.322(3) . ?
N5 H5A 0.8800 . ?
N5 H5B 0.8800 . ?
N5 C22 1.326(3) . ?
N4 H4A 0.8800 . ?
N4 H4B 0.8800 . ?
N4 C22 1.326(3) . ?
C1 C2 1.512(3) . ?
C20 C21 1.508(3) . ?
C20 C19 1.388(3) . ?
C7 C6 1.513(3) . ?
C10 H10 0.9500 . ?
C10 C9 1.386(3) . ?
C10 C11 1.388(3) . ?
C2 C3 1.387(3) . ?
C17 H17 0.9500 . ?
C17 C16 1.391(3) . ?
C17 C18 1.388(3) . ?
C14 C13 1.514(3) . ?
C3 H3 0.9500 . ?
C3 C4 1.389(3) . ?
C16 C15 1.503(3) . ?
C12 H12 0.9500 . ?
C12 C13 1.386(3) . ?
C12 C11 1.386(3) . ?
C5 H5 0.9500 . ?
C5 C6 1.389(3) . ?
C5 C4 1.389(3) . ?
C18 H18 0.9500 . ?
C18 C19 1.387(3) . ?
C8 C9 1.521(3) . ?
C11 H11 0.9500 . ?
C4 H4 0.9500 . ?
C19 H19 0.9500 . ?

loop_
_geom_torsion_atom_site_label_1
_geom_torsion_atom_site_label_2
_geom_torsion_atom_site_label_3
_geom_torsion_atom_site_label_4
_geom_torsion
_geom_torsion_site_symmetry_1
_geom_torsion_site_symmetry_2
_geom_torsion_site_symmetry_3
_geom_torsion_site_symmetry_4
_geom_torsion_publ_flag
Eu1 O11 C21 Na1 154.60(14) . . . 2_767 ?
Eu1 O11 C21 O12 173.52(16) . . . . ?
Eu1 O11 C21 C20 -6.3(3) . . . . ?
Eu1 O1 C1 O2 170.28(18) . . . . ?
Eu1 O1 C1 C2 -10.4(3) . . . . ?
Eu1 O7 C14 O8 179.42(16) . . . . ?
Eu1 O7 C14 C13 -0.7(3) . . . . ?
Eu1 O9 C15 O10 169.31(17) . . . . ?
Eu1 O9 C15 C16 -8.2(2) . . . . ?
Eu1 O3 C7 O4 174.10(17) . . . . ?
Eu1 O3 C7 C6 -4.1(3) . . . . ?
Eu1 O5 C8 O6 175.63(16) . . . . ?
Eu1 O5 C8 C9 -2.0(3) . . . . ?
Eu1 N3 C20 C21 -7.3(2) . . . . ?
Eu1 N3 C20 C19 171.78(16) . . . . ?
Eu1 N3 C16 C17 -171.58(15) . . . . ?
Eu1 N3 C16 C15 6.0(2) . . . . ?
Eu1 N2 C13 C14 1.9(2) . . . . ?
Eu1 N2 C13 C12 -177.95(16) . . . . ?
Eu1 N2 C9 C10 178.13(16) . . . . ?
Eu1 N2 C9 C8 -4.6(2) . . . . ?
Eu1 N1 C2 C1 2.0(2) . . . . ?
Eu1 N1 C2 C3 -177.90(17) . . . . ?
Eu1 N1 C6 C7 -2.3(2) . . . . ?
Eu1 N1 C6 C5 178.36(17) . . . . ?
Eu1 C1 C2 N1 -1.31(16) . . . . ?
Eu1 C1 C2 C3 178.6(2) . . . . ?
Na1 O11 C21 O12 18.9(2) 2_767 . . . ?
Na1 O11 C21 C20 -160.91(16) 2_767 . . . ?
Na1 O12 C21 Na1 -96.9(3) . . . 2_767 ?
Na1 O12 C21 O11 -19.4(2) 2_767 . . . ?
Na1 O12 C21 O11 -116.3(3) . . . . ?
Na1 O12 C21 C20 160.47(17) 2_767 . . . ?
Na1 O12 C21 C20 63.5(3) . . . . ?
O2 C1 C2 N1 -175.4(2) . . . . ?
O2 C1 C2 C3 4.5(3) . . . . ?
O1 C1 C2 N1 5.2(3) . . . . ?
O1 C1 C2 C3 -174.9(2) . . . . ?
O7 C14 C13 N2 -0.8(3) . . . . ?
O7 C14 C13 C12 179.0(2) . . . . ?
O3 C7 C6 N1 4.0(3) . . . . ?
O3 C7 C6 C5 -176.6(2) . . . . ?
O5 C8 C9 N2 4.3(3) . . . . ?
O5 C8 C9 C10 -178.6(2) . . . . ?
O4 C7 C6 N1 -174.3(2) . . . . ?
O4 C7 C6 C5 5.0(3) . . . . ?
O8 C14 C13 N2 179.04(19) . . . . ?
O8 C14 C13 C12 -1.1(3) . . . . ?
O6 C8 C9 N2 -173.59(19) . . . . ?
O6 C8 C9 C10 3.6(3) . . . . ?
N3 C20 C21 Na1 -81.1(5) . . . 2_767 ?
N3 C20 C21 O11 8.7(3) . . . . ?
N3 C20 C21 O12 -171.15(19) . . . . ?
N3 C20 C19 C18 0.1(3) . . . . ?
N3 C16 C15 O9 1.3(3) . . . . ?
N3 C16 C15 O10 -176.43(19) . . . . ?
N1 C2 C3 C4 -0.2(4) . . . . ?
C1 C2 C3 C4 179.9(2) . . . . ?
C20 N3 C16 C17 1.0(3) . . . . ?
C20 N3 C16 C15 178.55(18) . . . . ?
C2 N1 C6 C7 -179.53(19) . . . . ?
C2 N1 C6 C5 1.1(3) . . . . ?
C2 C3 C4 C5 0.7(4) . . . . ?
C21 C20 C19 C18 179.1(2) . . . . ?
C17 C16 C15 O9 178.8(2) . . . . ?
C17 C16 C15 O10 1.1(3) . . . . ?
C17 C18 C19 C20 0.8(3) . . . . ?
C16 N3 C20 C21 179.96(18) . . . . ?
C16 N3 C20 C19 -1.0(3) . . . . ?
C16 C17 C18 C19 -0.7(3) . . . . ?
C13 N2 C9 C10 -0.1(3) . . . . ?
C13 N2 C9 C8 177.15(18) . . . . ?
C13 C12 C11 C10 -0.3(3) . . . . ?
C18 C17 C16 N3 -0.2(3) . . . . ?
C18 C17 C16 C15 -177.5(2) . . . . ?
C6 N1 C2 C1 179.25(19) . . . . ?
C6 N1 C2 C3 -0.6(3) . . . . ?
C6 C5 C4 C3 -0.2(4) . . . . ?
C9 N2 C13 C14 -179.82(18) . . . . ?
C9 N2 C13 C12 0.3(3) . . . . ?
C9 C10 C11 C12 0.5(3) . . . . ?
C11 C10 C9 N2 -0.3(3) . . . . ?
C11 C10 C9 C8 -177.2(2) . . . . ?
C11 C12 C13 N2 -0.1(3) . . . . ?
C11 C12 C13 C14 -179.9(2) . . . . ?
C4 C5 C6 N1 -0.7(4) . . . . ?
C4 C5 C6 C7 -180.0(2) . . . . ?
C19 C20 C21 Na1 99.9(5) . . . 2_767 ?
C19 C20 C21 O11 -170.4(2) . . . . ?
C19 C20 C21 O12 9.8(3) . . . . ?
Y1 O11 C21 Na1 154.60(14) . . . 2_767 ?
Y1 O11 C21 O12 173.52(16) . . . . ?
Y1 O11 C21 C20 -6.3(3) . . . . ?
Y1 O1 C1 O2 170.28(18) . . . . ?
Y1 O1 C1 C2 -10.4(3) . . . . ?
Y1 O7 C14 O8 179.42(16) . . . . ?
Y1 O7 C14 C13 -0.7(3) . . . . ?
Y1 O9 C15 O10 169.31(17) . . . . ?
Y1 O9 C15 C16 -8.2(2) . . . . ?
Y1 O3 C7 O4 174.10(17) . . . . ?
Y1 O3 C7 C6 -4.1(3) . . . . ?
Y1 O5 C8 O6 175.63(16) . . . . ?
Y1 O5 C8 C9 -2.0(3) . . . . ?
Y1 N3 C20 C21 -7.3(2) . . . . ?
Y1 N3 C20 C19 171.78(16) . . . . ?
Y1 N3 C16 C17 -171.58(15) . . . . ?
Y1 N3 C16 C15 6.0(2) . . . . ?
Y1 N2 C13 C14 1.9(2) . . . . ?
Y1 N2 C13 C12 -177.95(16) . . . . ?
Y1 N2 C9 C10 178.13(16) . . . . ?
Y1 N2 C9 C8 -4.6(2) . . . . ?
Y1 N1 C2 C1 2.0(2) . . . . ?
Y1 N1 C2 C3 -177.90(17) . . . . ?
Y1 N1 C6 C7 -2.3(2) . . . . ?
Y1 N1 C6 C5 178.36(17) . . . . ?
